data_4063708
loop_
_publ_author_name
'Adams, Jeramie J.'
'Arulsamy, Navamoney'
'Roddick, Dean M.'

_publ_section_title
;
 Acceptor PCP Pincer Iridium(I) Chemistry: Stabilization of Nonmeridional
 PCP Coordination Geometries
;
_journal_issue 4
_journal_name_full Organometallics
_journal_page_first 697
_journal_paper_doi 10.1021/om100864g
_journal_volume 30
_journal_year 2011
_chemical_formula_moiety 'C19 H17 F12 Ir P2'
_chemical_formula_sum 'C19 H17 F12 Ir P2'
_chemical_formula_weight 727.47
_chemical_name_common (CF3PCP)Ir(NBE)
_chemical_name_systematic
; 
 ? 
;
_space_group_IT_number 2
_symmetry_cell_setting triclinic
_symmetry_space_group_name_Hall '-P 1'
_symmetry_space_group_name_H-M 'P -1'
_atom_sites_solution_hydrogens geom
_atom_sites_solution_primary direct
_atom_sites_solution_secondary difmap
_audit_creation_method SHELXL-97
_cell_angle_alpha 90.800(2)
_cell_angle_beta 102.144(2)
_cell_angle_gamma 111.645(2)
_cell_formula_units_Z 2
_cell_length_a 7.8070(3)
_cell_length_b 10.4065(4)
_cell_length_c 14.7971(6)
_cell_measurement_reflns_used 9914
_cell_measurement_temperature 150(2)
_cell_measurement_theta_max 34.95
_cell_measurement_theta_min 2.42
_cell_volume 1086.84(8)
_computing_cell_refinement 'Bruker SAINT'
_computing_data_collection 'Bruker APEX2'
_computing_data_reduction 'Bruker SAINT'
_computing_molecular_graphics 'Bruker SHELXTL'
_computing_publication_material 'Bruker SHELXTL'
_computing_structure_refinement 'SHELXL-97 (Sheldrick, 2008)'
_computing_structure_solution 'SHELXS-97 (Sheldrick, 2008)'
_diffrn_ambient_temperature 150(2)
_diffrn_measured_fraction_theta_full 0.991
_diffrn_measured_fraction_theta_max 0.991
_diffrn_measurement_device_type 'Bruker APEX-II CCD'
_diffrn_measurement_method '\f and \w scans'
_diffrn_radiation_monochromator graphite
_diffrn_radiation_source 'fine-focus sealed tube'
_diffrn_radiation_type MoK\a
_diffrn_radiation_wavelength 0.71073
_diffrn_reflns_av_R_equivalents 0.0272
_diffrn_reflns_av_sigmaI/netI 0.0348
_diffrn_reflns_limit_h_max 12
_diffrn_reflns_limit_h_min -12
_diffrn_reflns_limit_k_max 16
_diffrn_reflns_limit_k_min -15
_diffrn_reflns_limit_l_max 23
_diffrn_reflns_limit_l_min -22
_diffrn_reflns_number 21528
_diffrn_reflns_theta_full 33.73
_diffrn_reflns_theta_max 33.73
_diffrn_reflns_theta_min 2.42
_exptl_absorpt_coefficient_mu 6.398
_exptl_absorpt_correction_T_max 0.5906
_exptl_absorpt_correction_T_min 0.2770
_exptl_absorpt_correction_type multi-scan
_exptl_absorpt_process_details 'SADABS (Bruker AXS Inc., 2008)'
_exptl_crystal_colour red
_exptl_crystal_density_diffrn 2.223
_exptl_crystal_density_method 'not measured'
_exptl_crystal_description rectangular
_exptl_crystal_F_000 692
_exptl_crystal_size_max 0.27
_exptl_crystal_size_mid 0.25
_exptl_crystal_size_min 0.09
_refine_diff_density_max 1.953
_refine_diff_density_min -0.752
_refine_diff_density_rms 0.133
_refine_ls_extinction_method none
_refine_ls_goodness_of_fit_ref 1.012
_refine_ls_hydrogen_treatment refall
_refine_ls_matrix_type full
_refine_ls_number_parameters 375
_refine_ls_number_reflns 8601
_refine_ls_number_restraints 0
_refine_ls_restrained_S_all 1.012
_refine_ls_R_factor_all 0.0282
_refine_ls_R_factor_gt 0.0233
_refine_ls_shift/su_max 0.004
_refine_ls_shift/su_mean 0.000
_refine_ls_structure_factor_coef Fsqd
_refine_ls_weighting_details 'calc w=1/[\s^2^(Fo^2^)+(0.0281P)^2^+0.0000P] where P=(Fo^2^+2Fc^2^)/3'
_refine_ls_weighting_scheme calc
_refine_ls_wR_factor_gt 0.0514
_refine_ls_wR_factor_ref 0.0529
_reflns_number_gt 7800
_reflns_number_total 8601
_reflns_threshold_expression >2sigma(I)
_cod_data_source_file om100864g_si_013.cif
_cod_data_source_block jja149
_cod_depositor_comments
;
The following automatic conversions were performed:

'_symmetry_cell_setting' value 'Triclinic' changed to 'triclinic'
according to /home/saulius/struct/CIF-dictionaries/cif_core.dic
dictionary named 'cif_core.dic' version 2.4.1 from 2010-06-29.

Automatic conversion script
Id: cif_fix_values 1715 2011-07-08 13:25:40Z adriana 
;
_cod_original_cell_volume 1086.84(7)
_cod_original_sg_symbol_H-M P-1
_cod_database_code 4063708

loop_
_symmetry_equiv_pos_as_xyz
'x, y, z'
'-x, -y, -z'

loop_
_atom_site_label
_atom_site_type_symbol
_atom_site_fract_x
_atom_site_fract_y
_atom_site_fract_z
_atom_site_U_iso_or_equiv
_atom_site_adp_type
_atom_site_occupancy
_atom_site_symmetry_multiplicity
_atom_site_calc_flag
Ir1 Ir 0.631679(10) 0.633986(8) 0.706824(5) 0.01568(3) Uani 1 1 d
P1 P 0.44287(8) 0.44131(6) 0.74948(4) 0.01775(10) Uani 1 1 d
P2 P 0.63692(8) 0.82981(6) 0.65208(4) 0.01942(10) Uani 1 1 d
C1 C 0.4138(3) 0.5625(2) 0.58673(14) 0.0174(4) Uani 1 1 d
C13 C 0.8563(3) 0.6240(3) 0.82824(16) 0.0229(4) Uani 1 1 d
H13 H 0.877(4) 0.539(3) 0.809(2) 0.022(7) Uiso 1 1 d
C14 C 0.9280(3) 0.7530(3) 0.79463(17) 0.0247(4) Uani 1 1 d
H14 H 1.007(4) 0.772(3) 0.754(2) 0.026(7) Uiso 1 1 d
C2 C 0.3961(3) 0.6474(2) 0.51428(15) 0.0207(4) Uani 1 1 d
C3 C 0.2578(4) 0.5969(3) 0.43151(16) 0.0246(5) Uani 1 1 d
H3 H 0.250(4) 0.657(3) 0.386(2) 0.024(7) Uiso 1 1 d
C4 C 0.1306(3) 0.4604(3) 0.41798(17) 0.0263(5) Uani 1 1 d
H4 H 0.032(4) 0.432(3) 0.363(2) 0.025(7) Uiso 1 1 d
C5 C 0.1381(3) 0.3756(3) 0.48850(17) 0.0241(4) Uani 1 1 d
H5 H 0.056(5) 0.290(4) 0.490(3) 0.043(10) Uiso 1 1 d
C6 C 0.2752(3) 0.4254(2) 0.57159(15) 0.0197(4) Uani 1 1 d
C7 C 0.2741(4) 0.3320(3) 0.64778(17) 0.0273(5) Uani 1 1 d
H7A H 0.152(5) 0.285(4) 0.661(3) 0.045(10) Uiso 1 1 d
H7B H 0.333(5) 0.264(4) 0.634(3) 0.052(11) Uiso 1 1 d
C8 C 0.2850(3) 0.4678(3) 0.82203(17) 0.0277(5) Uani 1 1 d
F8A F 0.3806(3) 0.5417(2) 0.90257(11) 0.0384(4) Uani 1 1 d
F8B F 0.1614(3) 0.3472(2) 0.84068(14) 0.0523(5) Uani 1 1 d
F8C F 0.1852(3) 0.5352(3) 0.77556(14) 0.0579(6) Uani 1 1 d
C9 C 0.5018(4) 0.3038(3) 0.81738(18) 0.0289(5) Uani 1 1 d
F9A F 0.3569(3) 0.17988(18) 0.80078(13) 0.0416(4) Uani 1 1 d
F9B F 0.5523(3) 0.3372(2) 0.90888(11) 0.0416(4) Uani 1 1 d
F9C F 0.6458(3) 0.28478(19) 0.79165(14) 0.0429(4) Uani 1 1 d
C10 C 0.5284(4) 0.7969(3) 0.52824(17) 0.0250(4) Uani 1 1 d
H10A H 0.466(4) 0.865(3) 0.509(2) 0.027(8) Uiso 1 1 d
H10B H 0.629(5) 0.811(4) 0.495(2) 0.042(9) Uiso 1 1 d
C11 C 0.4885(4) 0.9111(3) 0.69717(19) 0.0306(5) Uani 1 1 d
F11A F 0.4869(3) 1.02582(19) 0.65653(13) 0.0432(4) Uani 1 1 d
F11B F 0.3085(3) 0.8214(2) 0.67862(16) 0.0488(5) Uani 1 1 d
F11C F 0.5444(3) 0.9468(2) 0.78803(13) 0.0497(5) Uani 1 1 d
C12 C 0.8451(4) 0.9963(3) 0.6524(2) 0.0356(6) Uani 1 1 d
F12A F 0.8095(3) 1.07266(19) 0.58337(15) 0.0463(5) Uani 1 1 d
F12B F 0.9929(3) 0.9687(2) 0.64015(18) 0.0540(5) Uani 1 1 d
F12C F 0.9022(3) 1.0804(2) 0.73094(15) 0.0544(5) Uani 1 1 d
C15 C 0.9694(4) 0.8613(3) 0.8751(2) 0.0342(6) Uani 1 1 d
H15 H 0.971(4) 0.950(3) 0.861(2) 0.027(8) Uiso 1 1 d
C16 C 1.1462(4) 0.8528(4) 0.9433(2) 0.0426(7) Uani 1 1 d
H16 H 1.258(5) 0.871(4) 0.911(2) 0.036(9) Uiso 1 1 d
H16B H 1.200(6) 0.940(5) 0.996(3) 0.060(12) Uiso 1 1 d
C17 C 1.0649(4) 0.7100(4) 0.9799(2) 0.0371(6) Uani 1 1 d
H17A H 1.079(5) 0.721(4) 1.051(2) 0.038(9) Uiso 1 1 d
H17B H 1.133(5) 0.645(4) 0.966(2) 0.046(10) Uiso 1 1 d
C18 C 0.8514(4) 0.6533(3) 0.92886(17) 0.0272(5) Uani 1 1 d
H18 H 0.771(4) 0.573(3) 0.956(2) 0.022(7) Uiso 1 1 d
C19 C 0.8149(4) 0.7880(3) 0.92603(19) 0.0328(6) Uani 1 1 d
H19A H 0.685(4) 0.772(3) 0.888(2) 0.027(8) Uiso 1 1 d
H19B H 0.836(6) 0.832(4) 0.988(3) 0.054(11) Uiso 1 1 d

loop_
_atom_site_aniso_label
_atom_site_aniso_U_11
_atom_site_aniso_U_22
_atom_site_aniso_U_33
_atom_site_aniso_U_23
_atom_site_aniso_U_13
_atom_site_aniso_U_12
Ir1 0.01510(4) 0.01709(4) 0.01391(4) 0.00157(3) 0.00240(2) 0.00557(3)
P1 0.0193(2) 0.0196(2) 0.0137(2) 0.00253(18) 0.00410(18) 0.0065(2)
P2 0.0201(2) 0.0167(2) 0.0201(3) 0.0031(2) 0.0049(2) 0.0053(2)
C1 0.0169(8) 0.0205(9) 0.0149(9) 0.0008(7) 0.0033(7) 0.0075(7)
C13 0.0170(9) 0.0318(12) 0.0185(10) -0.0001(8) -0.0005(7) 0.0102(9)
C14 0.0163(9) 0.0315(12) 0.0196(11) -0.0002(9) 0.0010(8) 0.0032(8)
C2 0.0240(10) 0.0249(11) 0.0164(10) 0.0032(8) 0.0043(8) 0.0128(8)
C3 0.0283(11) 0.0340(13) 0.0164(10) 0.0028(9) 0.0020(8) 0.0190(10)
C4 0.0232(10) 0.0367(13) 0.0167(10) -0.0036(9) -0.0033(8) 0.0134(10)
C5 0.0184(10) 0.0281(12) 0.0203(11) -0.0034(9) 0.0017(8) 0.0044(9)
C6 0.0196(9) 0.0214(10) 0.0163(9) -0.0007(7) 0.0032(7) 0.0062(8)
C7 0.0314(12) 0.0235(11) 0.0177(11) 0.0018(8) 0.0035(9) 0.0011(9)
C8 0.0237(11) 0.0392(14) 0.0216(11) 0.0045(10) 0.0103(9) 0.0109(10)
F8A 0.0407(9) 0.0495(11) 0.0252(8) -0.0077(7) 0.0130(7) 0.0146(8)
F8B 0.0427(10) 0.0568(12) 0.0445(11) -0.0009(9) 0.0302(9) -0.0063(9)
F8C 0.0524(11) 0.1094(19) 0.0447(11) 0.0273(11) 0.0237(9) 0.0607(13)
C9 0.0348(13) 0.0255(12) 0.0250(12) 0.0076(9) 0.0047(10) 0.0108(10)
F9A 0.0484(10) 0.0239(8) 0.0420(10) 0.0129(7) 0.0060(8) 0.0040(7)
F9B 0.0602(11) 0.0409(10) 0.0214(8) 0.0094(7) -0.0009(7) 0.0221(9)
F9C 0.0506(11) 0.0369(10) 0.0552(11) 0.0130(8) 0.0172(9) 0.0298(9)
C10 0.0328(12) 0.0250(11) 0.0179(10) 0.0059(8) 0.0061(9) 0.0114(9)
C11 0.0420(14) 0.0269(12) 0.0305(13) 0.0067(10) 0.0129(11) 0.0190(11)
F11A 0.0687(12) 0.0338(9) 0.0438(10) 0.0123(8) 0.0191(9) 0.0349(9)
F11B 0.0359(9) 0.0447(11) 0.0774(14) 0.0089(10) 0.0274(9) 0.0206(8)
F11C 0.0854(15) 0.0557(12) 0.0272(9) 0.0019(8) 0.0162(9) 0.0470(12)
C12 0.0297(13) 0.0242(12) 0.0421(16) 0.0100(11) 0.0047(11) -0.0001(10)
F12A 0.0428(10) 0.0298(9) 0.0542(12) 0.0229(8) 0.0055(9) 0.0026(7)
F12B 0.0281(9) 0.0466(11) 0.0863(16) 0.0290(11) 0.0212(10) 0.0080(8)
F12C 0.0579(13) 0.0283(9) 0.0491(12) -0.0009(8) -0.0020(10) -0.0073(8)
C15 0.0327(13) 0.0277(13) 0.0297(14) -0.0043(10) -0.0051(10) 0.0042(10)
C16 0.0275(13) 0.0523(19) 0.0304(15) -0.0058(13) -0.0059(11) 0.0027(13)
C17 0.0275(13) 0.0564(19) 0.0214(13) -0.0019(12) -0.0052(10) 0.0154(13)
C18 0.0236(11) 0.0385(14) 0.0166(10) 0.0018(9) 0.0016(8) 0.0101(10)
C19 0.0339(14) 0.0430(16) 0.0228(12) -0.0071(11) 0.0020(10) 0.0189(12)

loop_
_atom_type_symbol
_atom_type_description
_atom_type_scat_dispersion_real
_atom_type_scat_dispersion_imag
_atom_type_scat_source
C C 0.0033 0.0016 'International Tables Vol C Tables 4.2.6.8 and 6.1.1.4'
H H 0.0000 0.0000 'International Tables Vol C Tables 4.2.6.8 and 6.1.1.4'
F F 0.0171 0.0103 'International Tables Vol C Tables 4.2.6.8 and 6.1.1.4'
P P 0.1023 0.0942 'International Tables Vol C Tables 4.2.6.8 and 6.1.1.4'
Ir Ir -1.4442 7.9887 'International Tables Vol C Tables 4.2.6.8 and 6.1.1.4'

loop_
_geom_angle_atom_site_label_1
_geom_angle_atom_site_label_2
_geom_angle_atom_site_label_3
_geom_angle
C1 Ir1 P2 78.53(6)
C1 Ir1 P1 79.38(6)
P2 Ir1 P1 142.30(2)
C1 Ir1 C13 157.44(9)
P2 Ir1 C13 122.67(7)
P1 Ir1 C13 85.70(7)
C1 Ir1 C14 157.50(9)
P2 Ir1 C14 88.06(7)
P1 Ir1 C14 120.96(7)
C13 Ir1 C14 35.82(9)
C7 P1 C8 102.77(12)
C7 P1 C9 99.74(12)
C8 P1 C9 96.52(12)
C7 P1 Ir1 109.83(9)
C8 P1 Ir1 114.30(9)
C9 P1 Ir1 129.92(9)
C10 P2 C11 102.07(12)
C10 P2 C12 99.40(13)
C11 P2 C12 96.85(14)
C10 P2 Ir1 109.23(8)
C11 P2 Ir1 115.60(9)
C12 P2 Ir1 129.67(10)
C2 C1 C6 115.41(19)
C2 C1 Ir1 122.18(16)
C6 C1 Ir1 122.41(15)
C14 C13 C18 106.4(2)
C14 C13 Ir1 72.30(13)
C18 C13 Ir1 122.11(15)
C14 C13 H13 125.1(17)
C18 C13 H13 119.9(17)
Ir1 C13 H13 102.8(16)
C13 C14 C15 106.1(2)
C13 C14 Ir1 71.88(13)
C15 C14 Ir1 122.75(17)
C13 C14 H14 123.6(19)
C15 C14 H14 119(2)
Ir1 C14 H14 106.0(19)
C3 C2 C1 122.2(2)
C3 C2 C10 119.3(2)
C1 C2 C10 118.5(2)
C4 C3 C2 120.4(2)
C4 C3 H3 120(2)
C2 C3 H3 119(2)
C5 C4 C3 119.2(2)
C5 C4 H4 123(2)
C3 C4 H4 117.9(19)
C4 C5 C6 120.6(2)
C4 C5 H5 127(2)
C6 C5 H5 112(2)
C5 C6 C1 122.0(2)
C5 C6 C7 119.1(2)
C1 C6 C7 118.93(19)
C6 C7 P1 105.95(17)
C6 C7 H7A 114(2)
P1 C7 H7A 111(2)
C6 C7 H7B 110(2)
P1 C7 H7B 103(2)
H7A C7 H7B 111(3)
F8A C8 F8C 107.7(2)
F8A C8 F8B 107.0(2)
F8C C8 F8B 107.6(2)
F8A C8 P1 112.93(17)
F8C C8 P1 108.73(17)
F8B C8 P1 112.62(19)
F9B C9 F9C 107.7(2)
F9B C9 F9A 107.1(2)
F9C C9 F9A 106.5(2)
F9B C9 P1 113.38(18)
F9C C9 P1 109.32(18)
F9A C9 P1 112.53(18)
C2 C10 P2 104.75(16)
C2 C10 H10A 115.0(19)
P2 C10 H10A 109.8(18)
C2 C10 H10B 111(2)
P2 C10 H10B 108(2)
H10A C10 H10B 108(3)
F11C C11 F11B 107.9(2)
F11C C11 F11A 107.0(2)
F11B C11 F11A 106.1(2)
F11C C11 P2 113.06(19)
F11B C11 P2 109.46(18)
F11A C11 P2 112.96(19)
F12B C12 F12C 107.4(2)
F12B C12 F12A 106.0(2)
F12C C12 F12A 105.9(2)
F12B C12 P2 110.4(2)
F12C C12 P2 113.7(2)
F12A C12 P2 113.05(19)
C14 C15 C19 102.2(2)
C14 C15 C16 103.5(2)
C19 C15 C16 100.6(2)
C14 C15 H15 117.8(19)
C19 C15 H15 111.7(19)
C16 C15 H15 119(2)
C17 C16 C15 102.9(2)
C17 C16 H16 118(2)
C15 C16 H16 111.5(19)
C17 C16 H16B 114(2)
C15 C16 H16B 107(2)
H16 C16 H16B 103(3)
C16 C17 C18 103.3(2)
C16 C17 H17A 111(2)
C18 C17 H17A 110(2)
C16 C17 H17B 112(2)
C18 C17 H17B 113(2)
H17A C17 H17B 108(3)
C13 C18 C19 102.1(2)
C13 C18 C17 102.9(2)
C19 C18 C17 100.5(2)
C13 C18 H18 115.5(17)
C19 C18 H18 119.9(17)
C17 C18 H18 113.7(17)
C15 C19 C18 94.8(2)
C15 C19 H19A 112.4(19)
C18 C19 H19A 111.2(18)
C15 C19 H19B 114(3)
C18 C19 H19B 112(2)
H19A C19 H19B 111(3)

loop_
_geom_bond_atom_site_label_1
_geom_bond_atom_site_label_2
_geom_bond_distance
Ir1 C1 2.089(2)
Ir1 P2 2.1930(6)
Ir1 P1 2.1995(6)
Ir1 C13 2.264(2)
Ir1 C14 2.270(2)
P1 C7 1.818(3)
P1 C8 1.883(2)
P1 C9 1.897(3)
P2 C10 1.819(2)
P2 C11 1.880(3)
P2 C12 1.887(3)
C1 C2 1.415(3)
C1 C6 1.417(3)
C13 C14 1.394(4)
C13 C18 1.527(3)
C13 H13 1.01(3)
C14 C15 1.524(4)
C14 H14 0.92(3)
C2 C3 1.396(3)
C2 C10 1.499(4)
C3 C4 1.383(4)
C3 H3 0.93(3)
C4 C5 1.382(4)
C4 H4 0.95(3)
C5 C6 1.395(3)
C5 H5 0.89(4)
C6 C7 1.498(3)
C7 H7A 0.96(4)
C7 H7B 1.02(4)
C8 F8A 1.321(3)
C8 F8C 1.328(3)
C8 F8B 1.345(3)
C9 F9B 1.331(3)
C9 F9C 1.338(3)
C9 F9A 1.343(3)
C10 H10A 1.01(3)
C10 H10B 0.97(4)
C11 F11C 1.325(3)
C11 F11B 1.336(4)
C11 F11A 1.347(3)
C12 F12B 1.334(4)
C12 F12C 1.335(4)
C12 F12A 1.348(3)
C15 C19 1.525(4)
C15 C16 1.561(4)
C15 H15 0.95(3)
C16 C17 1.541(5)
C16 H16 1.04(4)
C16 H16B 1.08(4)
C17 C18 1.559(4)
C17 H17A 1.03(4)
C17 H17B 1.05(4)
C18 C19 1.529(4)
C18 H18 0.99(3)
C19 H19A 1.00(3)
C19 H19B 0.98(4)

loop_
_geom_torsion_atom_site_label_1
_geom_torsion_atom_site_label_2
_geom_torsion_atom_site_label_3
_geom_torsion_atom_site_label_4
_geom_torsion
C1 C2 C10 P2 -13.8(2)
C1 C6 C7 P1 8.7(3)
